data_4109528
loop_
_publ_author_name
'Richard D. Adams'
'Burjor Captain'
'Eszter Trufan'
'Lei Zhu'

_publ_section_title
;
 Activation of Metal Hydride Complexes by Tri-tert-butylphosphine-Platinum
 and -Palladium Groups
;
_journal_name_full 'Journal of the American Chemical Society'
_journal_page_first 7545
_journal_page_last 7556
_journal_paper_doi 10.1021/ja070617h
_journal_volume 129
_journal_year 2007
_chemical_formula_sum 'C22 H16 O4 Ru Sn'
_chemical_formula_weight 564.11
_chemical_name_systematic
; 
 ? 
;
_space_group_IT_number 2
_symmetry_cell_setting triclinic
_symmetry_space_group_name_Hall '-P 1'
_symmetry_space_group_name_H-M 'P -1'
_atom_sites_solution_hydrogens geom
_atom_sites_solution_primary direct
_atom_sites_solution_secondary difmap
_audit_creation_method SHELXL-97
_cell_angle_alpha 67.8300(10)
_cell_angle_beta 89.1320(10)
_cell_angle_gamma 83.8120(10)
_cell_formula_units_Z 2
_cell_length_a 9.6568(5)
_cell_length_b 10.8775(5)
_cell_length_c 11.3053(6)
_cell_measurement_reflns_used 4292
_cell_measurement_temperature 294(2)
_cell_measurement_theta_max 27.78
_cell_measurement_theta_min 2.22
_cell_volume 1092.91(10)
_computing_cell_refinement 'SAINT+  V6.2 (Bruker, 2001)'
_computing_data_collection 'SMART V5.625 (Bruker, 2001)'
_computing_data_reduction 'SAINT+  V6.2'
_computing_molecular_graphics 'SHELXTL V6.1 (Sheldrick, 1997)'
_computing_publication_material 'SHELXTL V6.1'
_computing_structure_refinement 'SHELXL-97 (Sheldrick, 1997)'
_computing_structure_solution 'SHELXS-97 (Sheldrick, 1990)'
_diffrn_ambient_temperature 294(2)
_diffrn_measured_fraction_theta_full 0.993
_diffrn_measured_fraction_theta_max 0.993
_diffrn_measurement_device_type 'Bruker SMART APEX CCD diffractometer'
_diffrn_measurement_method 'omega scans'
_diffrn_radiation_monochromator graphite
_diffrn_radiation_source 'fine-focus sealed tube'
_diffrn_radiation_type MoK\a
_diffrn_radiation_wavelength 0.71073
_diffrn_reflns_av_R_equivalents 0.0187
_diffrn_reflns_av_sigmaI/netI 0.0279
_diffrn_reflns_limit_h_max 12
_diffrn_reflns_limit_h_min -12
_diffrn_reflns_limit_k_max 14
_diffrn_reflns_limit_k_min -14
_diffrn_reflns_limit_l_max 15
_diffrn_reflns_limit_l_min -15
_diffrn_reflns_number 11506
_diffrn_reflns_theta_full 28.30
_diffrn_reflns_theta_max 28.30
_diffrn_reflns_theta_min 1.95
_diffrn_standards_decay_% <1
_exptl_absorpt_coefficient_mu 1.856
_exptl_absorpt_correction_T_max 1.000
_exptl_absorpt_correction_T_min 0.837
_exptl_absorpt_correction_type multi-scan
_exptl_absorpt_process_details '(SADABS, Bruker, 1997)'
_exptl_crystal_colour orange
_exptl_crystal_density_diffrn 1.714
_exptl_crystal_description block
_exptl_crystal_F_000 548
_exptl_crystal_size_max 0.20
_exptl_crystal_size_mid 0.10
_exptl_crystal_size_min 0.10
_refine_diff_density_max 0.795
_refine_diff_density_min -0.466
_refine_diff_density_rms 0.085
_refine_ls_extinction_method none
_refine_ls_goodness_of_fit_ref 1.047
_refine_ls_hydrogen_treatment mixed
_refine_ls_matrix_type full
_refine_ls_number_parameters 257
_refine_ls_number_reflns 5397
_refine_ls_number_restraints 0
_refine_ls_restrained_S_all 1.047
_refine_ls_R_factor_all 0.0430
_refine_ls_R_factor_gt 0.0304
_refine_ls_shift/su_max 0.001
_refine_ls_shift/su_mean 0.000
_refine_ls_structure_factor_coef Fsqd
_refine_ls_weighting_details 'calc w=1/[\s^2^(Fo^2^)+(0.0368P)^2^+0.1108P] where P=(Fo^2^+2Fc^2^)/3'
_refine_ls_weighting_scheme calc
_refine_ls_wR_factor_gt 0.0686
_refine_ls_wR_factor_ref 0.0745
_reflns_number_gt 4327
_reflns_number_total 5397
_reflns_threshold_expression >2sigma(I)
_cod_data_source_file ja070617hsi20070127_041434.cif
_cod_data_source_block p-1
_cod_database_code 4109528

loop_
_symmetry_equiv_pos_as_xyz
'x, y, z'
'-x, -y, -z'

loop_
_atom_site_label
_atom_site_type_symbol
_atom_site_fract_x
_atom_site_fract_y
_atom_site_fract_z
_atom_site_U_iso_or_equiv
_atom_site_adp_type
_atom_site_occupancy
_atom_site_symmetry_multiplicity
_atom_site_calc_flag
_atom_site_refinement_flags
Ru1 Ru 0.75736(3) 0.45257(2) 0.32559(2) 0.04313(8) Uani 1 1 d .
Sn1 Sn 0.63879(2) 0.69918(2) 0.175447(19) 0.04180(7) Uani 1 1 d .
O11 O 0.4839(3) 0.3684(3) 0.4641(3) 0.0793(8) Uani 1 1 d .
O12 O 0.8561(3) 0.5910(3) 0.4951(3) 0.0723(7) Uani 1 1 d .
O13 O 0.6929(4) 0.3899(3) 0.0916(3) 0.0978(11) Uani 1 1 d .
O14 O 0.9474(3) 0.1922(3) 0.4610(3) 0.0813(8) Uani 1 1 d .
C11 C 0.5840(4) 0.3989(4) 0.4146(3) 0.0552(8) Uani 1 1 d .
C12 C 0.8162(3) 0.5395(3) 0.4351(3) 0.0515(8) Uani 1 1 d .
C13 C 0.7132(4) 0.4104(4) 0.1788(4) 0.0617(9) Uani 1 1 d .
C14 C 0.8778(4) 0.2852(4) 0.4138(3) 0.0580(8) Uani 1 1 d .
C20 C 0.4188(3) 0.7268(3) 0.2029(3) 0.0466(7) Uani 1 1 d .
C21 C 0.3311(3) 0.6348(4) 0.1990(3) 0.0578(8) Uani 1 1 d .
H21 H 0.3674 0.5609 0.1814 0.069 Uiso 1 1 calc R
C22 C 0.1901(4) 0.6525(5) 0.2210(4) 0.0747(12) Uani 1 1 d .
H22 H 0.1325 0.5906 0.2179 0.090 Uiso 1 1 calc R
C23 C 0.1353(4) 0.7601(5) 0.2473(4) 0.0814(14) Uani 1 1 d .
H23 H 0.0407 0.7709 0.2623 0.098 Uiso 1 1 calc R
C24 C 0.2192(4) 0.8526(4) 0.2516(4) 0.0729(11) Uani 1 1 d .
H24 H 0.1818 0.9263 0.2688 0.087 Uiso 1 1 calc R
C25 C 0.3608(4) 0.8348(4) 0.2297(3) 0.0566(8) Uani 1 1 d .
H25 H 0.4177 0.8972 0.2333 0.068 Uiso 1 1 calc R
C26 C 0.7271(3) 0.8627(3) 0.1990(3) 0.0444(7) Uani 1 1 d .
C27 C 0.7227(4) 0.8843(3) 0.3125(3) 0.0552(8) Uani 1 1 d .
H27 H 0.6750 0.8295 0.3808 0.066 Uiso 1 1 calc R
C28 C 0.7874(4) 0.9851(4) 0.3261(4) 0.0651(10) Uani 1 1 d .
H28 H 0.7851 0.9965 0.4036 0.078 Uiso 1 1 calc R
C29 C 0.8557(4) 1.0692(4) 0.2244(4) 0.0694(10) Uani 1 1 d .
H29 H 0.8998 1.1373 0.2331 0.083 Uiso 1 1 calc R
C30 C 0.8580(4) 1.0514(4) 0.1106(4) 0.0676(10) Uani 1 1 d .
H30 H 0.9025 1.1088 0.0414 0.081 Uiso 1 1 calc R
C31 C 0.7952(4) 0.9494(3) 0.0979(3) 0.0536(8) Uani 1 1 d .
H31 H 0.7983 0.9383 0.0203 0.064 Uiso 1 1 calc R
C32 C 0.6703(3) 0.7315(3) -0.0228(3) 0.0489(7) Uani 1 1 d .
C33 C 0.7967(4) 0.6911(4) -0.0627(3) 0.0652(10) Uani 1 1 d .
H33 H 0.8693 0.6501 -0.0031 0.078 Uiso 1 1 calc R
C34 C 0.8178(5) 0.7107(5) -0.1908(4) 0.0804(13) Uani 1 1 d .
H34 H 0.9034 0.6821 -0.2160 0.097 Uiso 1 1 calc R
C35 C 0.7121(6) 0.7720(5) -0.2787(4) 0.0832(13) Uani 1 1 d .
H35 H 0.7255 0.7848 -0.3640 0.100 Uiso 1 1 calc R
C36 C 0.5858(5) 0.8151(5) -0.2419(4) 0.0838(13) Uani 1 1 d .
H36 H 0.5142 0.8576 -0.3022 0.101 Uiso 1 1 calc R
C37 C 0.5653(4) 0.7949(4) -0.1148(3) 0.0615(9) Uani 1 1 d .
H37 H 0.4797 0.8245 -0.0906 0.074 Uiso 1 1 calc R
H1 H 0.890(4) 0.517(4) 0.245(4) 0.089(13) Uiso 1 1 d .

loop_
_atom_site_aniso_label
_atom_site_aniso_U_11
_atom_site_aniso_U_22
_atom_site_aniso_U_33
_atom_site_aniso_U_23
_atom_site_aniso_U_13
_atom_site_aniso_U_12
Ru1 0.04211(14) 0.04715(15) 0.04141(14) -0.01786(11) 0.00343(10) -0.00640(11)
Sn1 0.03858(12) 0.04788(13) 0.04059(12) -0.01784(9) 0.00495(8) -0.00804(9)
O11 0.0669(17) 0.099(2) 0.0716(18) -0.0264(16) 0.0215(14) -0.0315(16)
O12 0.0765(18) 0.0770(18) 0.0743(18) -0.0404(15) -0.0174(14) -0.0074(15)
O13 0.164(3) 0.080(2) 0.0617(18) -0.0375(16) -0.0093(19) -0.023(2)
O14 0.096(2) 0.0671(18) 0.0704(18) -0.0205(15) -0.0133(16) 0.0186(17)
C11 0.056(2) 0.060(2) 0.0484(18) -0.0173(16) 0.0043(15) -0.0138(17)
C12 0.0466(18) 0.056(2) 0.0522(19) -0.0204(16) -0.0017(14) -0.0044(15)
C13 0.078(3) 0.052(2) 0.056(2) -0.0222(17) 0.0010(18) -0.0087(18)
C14 0.059(2) 0.064(2) 0.054(2) -0.0274(17) -0.0004(16) 0.0008(18)
C20 0.0410(16) 0.0553(18) 0.0389(15) -0.0133(14) 0.0029(12) -0.0035(14)
C21 0.0470(18) 0.069(2) 0.058(2) -0.0222(17) -0.0005(15) -0.0128(17)
C22 0.048(2) 0.092(3) 0.071(3) -0.010(2) -0.0046(18) -0.023(2)
C23 0.0368(19) 0.115(4) 0.065(3) -0.007(2) 0.0062(17) 0.005(2)
C24 0.060(2) 0.079(3) 0.069(3) -0.021(2) 0.0086(19) 0.012(2)
C25 0.0509(19) 0.062(2) 0.0522(19) -0.0176(16) 0.0030(15) -0.0009(16)
C26 0.0405(15) 0.0423(16) 0.0494(17) -0.0166(13) -0.0003(13) -0.0033(13)
C27 0.063(2) 0.052(2) 0.0508(19) -0.0189(16) 0.0086(16) -0.0115(16)
C28 0.084(3) 0.058(2) 0.059(2) -0.0276(18) -0.0021(19) -0.010(2)
C29 0.077(3) 0.051(2) 0.087(3) -0.031(2) -0.001(2) -0.0160(19)
C30 0.077(3) 0.052(2) 0.072(3) -0.0170(18) 0.013(2) -0.0240(19)
C31 0.061(2) 0.0523(19) 0.0447(17) -0.0144(15) 0.0041(15) -0.0081(16)
C32 0.0528(18) 0.0530(19) 0.0453(17) -0.0222(14) 0.0092(14) -0.0126(15)
C33 0.056(2) 0.084(3) 0.052(2) -0.0216(19) 0.0122(16) -0.0096(19)
C34 0.086(3) 0.094(3) 0.071(3) -0.041(2) 0.036(2) -0.022(3)
C35 0.114(4) 0.093(3) 0.047(2) -0.029(2) 0.019(2) -0.025(3)
C36 0.102(4) 0.095(3) 0.051(2) -0.024(2) -0.011(2) -0.008(3)
C37 0.065(2) 0.070(2) 0.054(2) -0.0279(18) -0.0019(17) -0.0047(18)

loop_
_atom_type_symbol
_atom_type_description
_atom_type_scat_dispersion_real
_atom_type_scat_dispersion_imag
_atom_type_scat_source
C C 0.0033 0.0016 'International Tables Vol C Tables 4.2.6.8 and 6.1.1.4'
H H 0.0000 0.0000 'International Tables Vol C Tables 4.2.6.8 and 6.1.1.4'
O O 0.0106 0.0060 'International Tables Vol C Tables 4.2.6.8 and 6.1.1.4'
Ru Ru -1.2594 0.8363 'International Tables Vol C Tables 4.2.6.8 and 6.1.1.4'
Sn Sn -0.6537 1.4246 'International Tables Vol C Tables 4.2.6.8 and 6.1.1.4'

loop_
_geom_angle_atom_site_label_1
_geom_angle_atom_site_label_2
_geom_angle_atom_site_label_3
_geom_angle
C12 Ru1 C13 164.00(15)
C12 Ru1 C14 94.25(14)
C13 Ru1 C14 95.37(15)
C12 Ru1 C11 96.02(14)
C13 Ru1 C11 95.25(15)
C14 Ru1 C11 98.07(15)
C12 Ru1 Sn1 85.17(10)
C13 Ru1 Sn1 82.79(11)
C14 Ru1 Sn1 168.14(11)
C11 Ru1 Sn1 93.77(10)
C12 Ru1 H1 81.5(14)
C13 Ru1 H1 85.8(14)
C14 Ru1 H1 89.4(14)
C11 Ru1 H1 172.3(14)
Sn1 Ru1 H1 78.8(14)
C20 Sn1 C32 108.21(12)
C20 Sn1 C26 106.82(12)
C32 Sn1 C26 103.91(12)
C20 Sn1 Ru1 112.53(8)
C32 Sn1 Ru1 109.81(9)
C26 Sn1 Ru1 115.03(8)
O11 C11 Ru1 179.1(3)
O12 C12 Ru1 176.6(3)
O13 C13 Ru1 176.5(4)
O14 C14 Ru1 178.3(4)
C25 C20 C21 117.9(3)
C25 C20 Sn1 120.6(2)
C21 C20 Sn1 121.5(3)
C22 C21 C20 120.4(4)
C22 C21 H21 119.8
C20 C21 H21 119.8
C23 C22 C21 120.5(4)
C23 C22 H22 119.7
C21 C22 H22 119.7
C22 C23 C24 120.3(4)
C22 C23 H23 119.8
C24 C23 H23 119.8
C23 C24 C25 119.3(4)
C23 C24 H24 120.4
C25 C24 H24 120.4
C20 C25 C24 121.5(4)
C20 C25 H25 119.2
C24 C25 H25 119.2
C31 C26 C27 117.6(3)
C31 C26 Sn1 119.3(2)
C27 C26 Sn1 123.2(2)
C28 C27 C26 121.4(3)
C28 C27 H27 119.3
C26 C27 H27 119.3
C27 C28 C29 119.9(4)
C27 C28 H28 120.1
C29 C28 H28 120.1
C30 C29 C28 119.5(3)
C30 C29 H29 120.3
C28 C29 H29 120.3
C29 C30 C31 120.5(3)
C29 C30 H30 119.8
C31 C30 H30 119.8
C30 C31 C26 121.1(3)
C30 C31 H31 119.4
C26 C31 H31 119.4
C33 C32 C37 117.7(3)
C33 C32 Sn1 120.9(3)
C37 C32 Sn1 121.4(2)
C32 C33 C34 121.3(4)
C32 C33 H33 119.3
C34 C33 H33 119.3
C35 C34 C33 119.6(4)
C35 C34 H34 120.2
C33 C34 H34 120.2
C34 C35 C36 120.3(4)
C34 C35 H35 119.8
C36 C35 H35 119.8
C35 C36 C37 119.9(4)
C35 C36 H36 120.1
C37 C36 H36 120.1
C36 C37 C32 121.2(4)
C36 C37 H37 119.4
C32 C37 H37 119.4

loop_
_geom_bond_atom_site_label_1
_geom_bond_atom_site_label_2
_geom_bond_distance
Ru1 C12 1.942(3)
Ru1 C13 1.945(4)
Ru1 C14 1.967(4)
Ru1 C11 1.968(3)
Ru1 Sn1 2.7108(3)
Ru1 H1 1.63(4)
Sn1 C20 2.148(3)
Sn1 C32 2.156(3)
Sn1 C26 2.157(3)
O11 C11 1.127(4)
O12 C12 1.123(4)
O13 C13 1.115(4)
O14 C14 1.103(4)
C20 C25 1.382(5)
C20 C21 1.392(5)
C21 C22 1.386(5)
C21 H21 0.9300
C22 C23 1.365(6)
C22 H22 0.9300
C23 C24 1.372(6)
C23 H23 0.9300
C24 C25 1.392(5)
C24 H24 0.9300
C25 H25 0.9300
C26 C31 1.387(4)
C26 C27 1.388(4)
C27 C28 1.376(5)
C27 H27 0.9300
C28 C29 1.381(5)
C28 H28 0.9300
C29 C30 1.372(6)
C29 H29 0.9300
C30 C31 1.374(5)
C30 H30 0.9300
C31 H31 0.9300
C32 C33 1.379(5)
C32 C37 1.387(5)
C33 C34 1.397(5)
C33 H33 0.9300
C34 C35 1.363(6)
C34 H34 0.9300
C35 C36 1.374(6)
C35 H35 0.9300
C36 C37 1.384(5)
C36 H36 0.9300
C37 H37 0.9300
